data_4121279
loop_
_publ_author_name
'Pritha Bagchi'
'M. Thomas Morgan'
'John Bacsa'
'Christoph J. Fahrni'

_publ_contact_author_address
;
School of Chemistry and Biochemistry, 
Petit Institute for Bioengineering and Bioscience, 
Georgia Institute of Technology, 
901 Atlantic Drive, Atlanta, 
GA 30332, U.S.A.
;
_publ_contact_author_email fahrni@chemistry.gatech.edu
_publ_contact_author_name 'Christoph J. Fahrni'
_publ_section_title
;
 Robust Affinity Standards for Cu(I) Biochemistry
;
_journal_name_full 'Journal of the American Chemical Society'
_journal_page_first 18549
_journal_page_last 18559
_journal_paper_doi 10.1021/ja408827d
_journal_volume 135
_journal_year 2013
_chemical_formula_moiety 'C16 H32 O4 S4'
_chemical_formula_sum 'C16 H32 O4 S4'
_chemical_formula_weight 416.65
_chemical_name_systematic
;
 ?
;
_space_group_crystal_system triclinic
_space_group_IT_number 2
_space_group_name_Hall '-P 1'
_space_group_name_H-M_alt 'P -1'
_symmetry_space_group_name_Hall '-P 1'
_symmetry_space_group_name_H-M 'P -1'
_atom_sites_solution_hydrogens mixed
_atom_sites_solution_primary iterative
_audit_creation_date 2013-07-07
_audit_creation_method
;
  Olex2 1.2-beta
  (compiled Apr 23 2013 17:59:47, GUI svn.r4466)
;
_cell_angle_alpha 100.741(2)
_cell_angle_beta 107.2010(10)
_cell_angle_gamma 97.413(2)
_cell_formula_units_Z 2
_cell_length_a 9.5948(9)
_cell_length_b 9.6412(9)
_cell_length_c 12.1268(12)
_cell_measurement_reflns_used 4864
_cell_measurement_temperature 110(2)
_cell_measurement_theta_max 31.051
_cell_measurement_theta_min 2.266
_cell_volume 1032.38(17)
_computing_cell_refinement 'SAINT v7.68A (Bruker, 2009)'
_computing_data_collection 'APEX2 v2011.2-4 (Bruker, 2011)'
_computing_data_reduction 'SAINT v7.68A (Bruker, 2009)'
_computing_molecular_graphics
;
O. V. Dolomanov, L. J. Bourhis, R. J. Gildea, J. A. K. Howard and H. Puschmann,
OLEX2: a complete structure solution, refinement and analysis program.
J. Appl. Cryst. (2009). 42, 339-341.
;
_computing_publication_material
;
O. V. Dolomanov, L. J. Bourhis, R. J. Gildea, J. A. K. Howard and H. Puschmann,
OLEX2: a complete structure solution, refinement and analysis program.
J. Appl. Cryst. (2009). 42, 339-341.
;
_computing_structure_refinement 'SHELXL-97 (Sheldrick, 2008)'
_computing_structure_solution 'SHELXS-97 (Sheldrick, 2008)'
_diffrn_ambient_temperature 110(2)
_diffrn_detector_area_resol_mean 512
_diffrn_measured_fraction_theta_full 0.998
_diffrn_measured_fraction_theta_max 0.997
_diffrn_measurement_device_type 'Bruker D8 diffractometer with APEX2 detector'
_diffrn_measurement_method '\f and \w scans with a narrow frame width'
_diffrn_radiation_monochromator graphite
_diffrn_radiation_type MoK\a
_diffrn_radiation_wavelength 0.71073
_diffrn_reflns_av_unetI/netI 0.0470
_diffrn_reflns_Laue_measured_fraction_full 0.998
_diffrn_reflns_Laue_measured_fraction_max 0.997
_diffrn_reflns_limit_h_max 11
_diffrn_reflns_limit_h_min -12
_diffrn_reflns_limit_k_max 12
_diffrn_reflns_limit_k_min -12
_diffrn_reflns_limit_l_max 15
_diffrn_reflns_limit_l_min 0
_diffrn_reflns_number 7622
_diffrn_reflns_point_group_measured_fraction_full 0.998
_diffrn_reflns_point_group_measured_fraction_max 0.997
_diffrn_reflns_theta_full 25.242
_diffrn_reflns_theta_max 27.216
_diffrn_reflns_theta_min 1.809
_diffrn_source 'fine-focus sealed tube'
_diffrn_standards_number 0
_exptl_absorpt_coefficient_mu 0.477
_exptl_absorpt_correction_T_max 0.7462
_exptl_absorpt_correction_T_min 0.559773
_exptl_absorpt_correction_type multi-scan
_exptl_absorpt_process_details
;
 TWINABS-2012/1 (Bruker,2012) was used for absorption correction.
 
For component 1:
 wR2(int) was 0.0922 before and 0.0496 after correction.
 The Ratio of minimum to maximum transmission is 0.75.
 The \l/2 correction factor is Not present
 
For component 2:
 wR2(int) was 0.0925 before and 0.0476 after correction.
 The Ratio of minimum to maximum transmission not present.
 The \l/2 correction factor is Not present

Final HKLF 4 output contains 17303 reflections, Rint = 0.1021
 (11141 with I > 3sig(I), Rint = 0.0976)
;
_exptl_crystal_colour colourless
_exptl_crystal_colour_primary colourless
_exptl_crystal_density_diffrn 1.340
_exptl_crystal_description prism
_exptl_crystal_F_000 448
_exptl_crystal_size_max 0.774
_exptl_crystal_size_mid 0.212
_exptl_crystal_size_min 0.196
_refine_diff_density_max 1.736
_refine_diff_density_min -0.711
_refine_diff_density_rms 0.125
_refine_ls_extinction_method none
_refine_ls_goodness_of_fit_ref 1.059
_refine_ls_hydrogen_treatment mixed
_refine_ls_matrix_type full
_refine_ls_number_parameters 245
_refine_ls_number_reflns 7622
_refine_ls_number_restraints 72
_refine_ls_restrained_S_all 1.087
_refine_ls_R_factor_all 0.1020
_refine_ls_R_factor_gt 0.0944
_refine_ls_shift/su_max 0.006
_refine_ls_shift/su_mean 0.000
_refine_ls_structure_factor_coef Fsqd
_refine_ls_weighting_details 'w=1/[\s^2^(Fo^2^)+(0.0870P)^2^+3.5031P] where P=(Fo^2^+2Fc^2^)/3'
_refine_ls_weighting_scheme calc
_refine_ls_wR_factor_gt 0.2297
_refine_ls_wR_factor_ref 0.2354
_reflns_Friedel_coverage 0.000
_reflns_number_gt 6791
_reflns_number_total 7622
_reflns_threshold_expression 'I > 2\s(I)'
_cod_data_source_file ja408827d_si_002_4.cif
_cod_data_source_block 16
_cod_database_code 4121279
_olex2_refinement_description
;
1. Fixed Uiso
 At 1.2 times of:
  All C(H,H) groups, All O(H) groups
2. Restrained distances
 C5A-C4A = C5B-C4B
 1.52 with sigma of 0.01
 H4-H1_$1
 -2.045 with sigma of 0.02
 S2B-C3 \\sim S2A-C3
 with sigma of 0.005
 S3B-C7 \\sim S3A-C7
 with sigma of 0.005
 S3A-C7 \\sim S3B-C7
 with sigma of 0.004
 S2A-C4A \\sim S2B-C4B
 with sigma of 0.004
3. Uiso/Uaniso restraints and constraints
Uanis(C7) \\sim Ueq, Uanis(S3B) \\sim Ueq, Uanis(S3A) \\sim Ueq, 
Uanis(C6B) \\sim Ueq, Uanis(C6A) \\sim Ueq, Uanis(C5B) \\sim Ueq, 
Uanis(C5A) \\sim Ueq, Uanis(C4B) \\sim Ueq, Uanis(C4A) \\sim Ueq, 
Uanis(S2B) \\sim Ueq, Uanis(S2A) \\sim Ueq: with sigma of 0.002 and 
sigma for terminal atoms of 0.004
Uanis(S2A) = Uanis(S2B)
Uanis(C4A) = Uanis(C4B)
Uanis(C5A) = Uanis(C5B)
Uanis(C6A) = Uanis(C6B)
Uanis(S3A) = Uanis(S3B)
4. others
 Fixed Sof: S2A(0.5) C4A(0.5) H4AA(0.5) H4AB(0.5) C5A(0.5) H5AA(0.5) H5AB(0.5)
 C6A(0.5) H6AA(0.5) H6AB(0.5) S3A(0.5) S2B(0.5) C4B(0.5) H4BA(0.5) H4BB(0.5)
 C5B(0.5) H5BA(0.5) H5BB(0.5) C6B(0.5) H6BA(0.5) H6BB(0.5) S3B(0.5)
5.a Secondary CH2 refined with riding coordinates:
 C1(H1A,H1B), C3(H3A,H3B), C4A(H4AA,H4AB), C5A(H5AA,H5AB), C6A(H6AA,H6AB),
 C4B(H4BA,H4BB), C5B(H5BA,H5BB), C6B(H6BA,H6BB), C7(H7A,H7B), C9(H9A,H9B),
 C10(H10A,H10B), C11(H11A,H11B), C12(H12A,H12B), C14(H14A,H14B), C15(H15A,H15B),
  C16(H16A,H16B)
5.b Idealised tetrahedral OH refined as rotating group:
 O1(H1), O2(H2), O3(H3), O4(H4)
;
_shelx_estimated_absorpt_t_max 0.912
_shelx_estimated_absorpt_t_min 0.709
_shelx_space_group_comment
;
The symmetry employed for this shelxl refinement is uniquely defined
by the following loop, which should always be used as a source of
symmetry information in preference to the above space-group names.
They are only intended as comments.
;
_shelxl_version_number 2013-4

loop_
_space_group_symop_operation_xyz
'x, y, z'
'-x, -y, -z'

loop_
_atom_site_label
_atom_site_type_symbol
_atom_site_fract_x
_atom_site_fract_y
_atom_site_fract_z
_atom_site_U_iso_or_equiv
_atom_site_adp_type
_atom_site_occupancy
_atom_site_site_symmetry_order
_atom_site_calc_flag
_atom_site_refinement_flags_posn
_atom_site_refinement_flags_adp
_atom_site_refinement_flags_occupancy
_atom_site_disorder_assembly
_atom_site_disorder_group
H13A H 1.478(6) -0.299(5) 0.224(5) 0.021(13) Uiso 1 1 d . . . . .
H13B H 1.381(5) -0.243(5) 0.115(4) 0.012(11) Uiso 1 1 d . . . . .
C1 C 0.6907(5) 0.1686(5) 0.1562(4) 0.0246(10) Uani 1 1 d . . . . .
H1A H 0.7851 0.1766 0.1415 0.029 Uiso 1 1 calc R U . . .
H1B H 0.6153 0.1749 0.0846 0.029 Uiso 1 1 calc R U . . .
C2 C 0.7010(6) 0.2953(5) 0.2576(4) 0.0264(10) Uani 1 1 d . . . . .
C3 C 0.8298(6) 0.3014(6) 0.3706(4) 0.0315(11) Uani 1 1 d D . . . .
H3A H 0.8200 0.2094 0.3920 0.038 Uiso 1 1 calc R U . A 1
H3B H 0.8250 0.3744 0.4356 0.038 Uiso 1 1 calc R U . A 1
S2A S 1.0103(7) 0.3434(12) 0.3484(10) 0.0359(9) Uani 0.5 1 d D U P B 1
C4A C 1.1387(18) 0.3176(16) 0.4803(13) 0.050(3) Uani 0.5 1 d D U P B 1
H4AA H 1.2368 0.3700 0.4908 0.060 Uiso 0.5 1 calc R U P B 1
H4AB H 1.1105 0.3594 0.5478 0.060 Uiso 0.5 1 calc R U P B 1
C5A C 1.148(2) 0.1630(15) 0.4817(17) 0.051(3) Uani 0.5 1 d D U P B 1
H5AA H 1.0495 0.1035 0.4447 0.061 Uiso 0.5 1 calc R U P B 1
H5AB H 1.1843 0.1549 0.5634 0.061 Uiso 0.5 1 calc R U P B 1
C6A C 1.2528(16) 0.1061(16) 0.4155(14) 0.043(2) Uani 0.5 1 d . U P B 1
H6AA H 1.3539 0.1599 0.4546 0.052 Uiso 0.5 1 calc R U P B 1
H6AB H 1.2202 0.1158 0.3341 0.052 Uiso 0.5 1 calc R U P B 1
S3A S 1.2440(4) -0.0809(5) 0.4192(3) 0.0328(7) Uani 0.5 1 d D U P B 1
S2B S 1.0130(7) 0.3232(12) 0.3512(10) 0.0359(9) Uani 0.5 1 d D U P B 2
C4B C 1.1123(18) 0.2910(15) 0.4912(13) 0.050(3) Uani 0.5 1 d D U P B 2
H4BA H 1.2137 0.3448 0.5181 0.060 Uiso 0.5 1 calc R U P B 2
H4BB H 1.0660 0.3258 0.5493 0.060 Uiso 0.5 1 calc R U P B 2
C5B C 1.115(2) 0.1348(15) 0.4844(17) 0.051(3) Uani 0.5 1 d D U P B 2
H5BA H 1.0140 0.0796 0.4520 0.061 Uiso 0.5 1 calc R U P B 2
H5BB H 1.1587 0.1211 0.5636 0.061 Uiso 0.5 1 calc R U P B 2
C6B C 1.2057(16) 0.0797(16) 0.4054(14) 0.043(2) Uani 0.5 1 d . U P B 2
H6BA H 1.3075 0.1330 0.4389 0.052 Uiso 0.5 1 calc R U P B 2
H6BB H 1.1636 0.0956 0.3266 0.052 Uiso 0.5 1 calc R U P B 2
S3B S 1.2040(4) -0.1068(5) 0.3948(3) 0.0328(7) Uani 0.5 1 d D U P B 2
C7 C 1.3285(7) -0.1367(6) 0.3061(5) 0.0358(12) Uani 1 1 d D U . . .
H7A H 1.3089 -0.0751 0.2508 0.043 Uiso 1 1 calc R U . B 1
H7B H 1.4354 -0.1184 0.3448 0.043 Uiso 1 1 calc R U . B 1
C8 C 1.2804(6) -0.2918(6) 0.2344(4) 0.0310(11) Uani 1 1 d . . . . .
C9 C 1.1200(6) -0.3247(7) 0.1489(5) 0.0360(13) Uani 1 1 d . . . . .
H9A H 1.0535 -0.3067 0.1943 0.043 Uiso 1 1 calc R U . . .
H9B H 1.0936 -0.4258 0.1084 0.043 Uiso 1 1 calc R U . . .
C10 C 0.8989(6) -0.2104(6) 0.0060(5) 0.0309(11) Uani 1 1 d . . . . .
H10A H 0.8653 -0.1772 -0.0664 0.037 Uiso 1 1 calc R U . . .
H10B H 0.8431 -0.3071 -0.0085 0.037 Uiso 1 1 calc R U . . .
C11 C 0.8641(5) -0.1126(6) 0.1044(4) 0.0276(10) Uani 1 1 d . . . . .
H11A H 0.8986 -0.1441 0.1776 0.033 Uiso 1 1 calc R U . . .
H11B H 0.9168 -0.0149 0.1177 0.033 Uiso 1 1 calc R U . . .
C12 C 0.6985(5) -0.1149(6) 0.0723(4) 0.0276(10) Uani 1 1 d . . . . .
H12A H 0.6468 -0.2136 0.0559 0.033 Uiso 1 1 calc R U . . .
H12B H 0.6657 -0.0816 -0.0001 0.033 Uiso 1 1 calc R U . . .
C13 C 1.3893(6) -0.3158(6) 0.1657(4) 0.0283(11) Uani 1 1 d . . . . .
C14 C 1.2858(7) -0.3974(6) 0.3151(4) 0.0355(12) Uani 1 1 d . . . . .
H14A H 1.2116 -0.3862 0.3540 0.043 Uiso 1 1 calc R U . . .
H14B H 1.2613 -0.4951 0.2670 0.043 Uiso 1 1 calc R U . . .
C15 C 0.5558(6) 0.2780(6) 0.2876(4) 0.0314(11) Uani 1 1 d . . . . .
H15A H 0.4722 0.2674 0.2160 0.038 Uiso 1 1 calc R U . . .
H15B H 0.5441 0.1912 0.3163 0.038 Uiso 1 1 calc R U . . .
C16 C 0.7259(6) 0.4356(6) 0.2175(4) 0.0328(12) Uani 1 1 d . . . . .
H16A H 0.7334 0.5165 0.2813 0.039 Uiso 1 1 calc R U . . .
H16B H 0.8191 0.4460 0.2010 0.039 Uiso 1 1 calc R U . . .
O1 O 1.3567(4) -0.4589(4) 0.0947(3) 0.0329(8) Uani 1 1 d . . . . .
H1 H 1.3486 -0.4565 0.0259 0.039 Uiso 1 1 calc R U . . .
O2 O 1.4286(6) -0.3748(5) 0.4031(3) 0.0490(12) Uani 1 1 d . . . . .
H2 H 1.4715 -0.4397 0.3858 0.059 Uiso 1 1 calc R U . . .
O3 O 0.5545(5) 0.3991(5) 0.3759(3) 0.0432(11) Uani 1 1 d . . . . .
H3 H 0.5615 0.3750 0.4384 0.052 Uiso 1 1 calc R U . . .
O4 O 0.6080(5) 0.4385(5) 0.1138(3) 0.0443(11) Uani 1 1 d . . . . .
H4 H 0.5539 0.4909 0.1326 0.053 Uiso 1 1 calc DR U . . .
S1 S 0.64556(16) -0.00551(15) 0.18617(12) 0.0332(3) Uani 1 1 d . . . . .
S4 S 1.09397(17) -0.2169(2) 0.03913(14) 0.0477(5) Uani 1 1 d . . . . .

loop_
_atom_site_aniso_label
_atom_site_aniso_U_11
_atom_site_aniso_U_22
_atom_site_aniso_U_33
_atom_site_aniso_U_23
_atom_site_aniso_U_13
_atom_site_aniso_U_12
C1 0.026(2) 0.030(2) 0.018(2) 0.0026(18) 0.0090(18) 0.0089(19)
C2 0.030(2) 0.035(3) 0.0119(19) 0.0012(18) 0.0020(18) 0.015(2)
C3 0.034(3) 0.040(3) 0.016(2) 0.001(2) 0.001(2) 0.016(2)
S2A 0.0301(7) 0.035(2) 0.0369(8) 0.0047(12) 0.0021(6) 0.0137(7)
C4A 0.050(3) 0.051(3) 0.050(3) 0.0106(16) 0.0157(17) 0.0112(19)
C5A 0.052(3) 0.051(3) 0.048(3) 0.0108(17) 0.0177(17) 0.0081(19)
C6A 0.044(3) 0.042(3) 0.043(2) 0.0087(16) 0.0150(18) 0.0109(19)
S3A 0.0474(16) 0.0308(14) 0.0199(12) -0.0029(10) 0.0140(12) 0.0128(13)
S2B 0.0301(7) 0.035(2) 0.0369(8) 0.0047(12) 0.0021(6) 0.0137(7)
C4B 0.050(3) 0.051(3) 0.050(3) 0.0106(16) 0.0157(17) 0.0112(19)
C5B 0.052(3) 0.051(3) 0.048(3) 0.0108(17) 0.0177(17) 0.0081(19)
C6B 0.044(3) 0.042(3) 0.043(2) 0.0087(16) 0.0150(18) 0.0109(19)
S3B 0.0474(16) 0.0308(14) 0.0199(12) -0.0029(10) 0.0140(12) 0.0128(13)
C7 0.046(2) 0.035(2) 0.033(2) 0.0084(16) 0.0182(17) 0.0170(17)
C8 0.045(3) 0.039(3) 0.021(2) 0.014(2) 0.018(2) 0.026(2)
C9 0.039(3) 0.057(4) 0.030(3) 0.024(2) 0.022(2) 0.027(3)
C10 0.025(2) 0.048(3) 0.029(3) 0.014(2) 0.014(2) 0.020(2)
C11 0.025(2) 0.034(3) 0.024(2) 0.006(2) 0.0067(19) 0.011(2)
C12 0.022(2) 0.034(3) 0.025(2) -0.0039(19) 0.0108(19) 0.0069(19)
C13 0.031(3) 0.036(3) 0.019(2) 0.002(2) 0.009(2) 0.016(2)
C14 0.056(4) 0.038(3) 0.025(2) 0.014(2) 0.020(2) 0.027(3)
C15 0.030(3) 0.046(3) 0.018(2) 0.002(2) 0.0076(19) 0.016(2)
C16 0.039(3) 0.039(3) 0.021(2) 0.004(2) 0.007(2) 0.018(2)
O1 0.033(2) 0.039(2) 0.0269(18) -0.0027(15) 0.0162(16) 0.0098(16)
O2 0.079(3) 0.041(2) 0.0240(19) 0.0087(17) 0.002(2) 0.034(2)
O3 0.053(3) 0.065(3) 0.0192(18) 0.0046(17) 0.0156(17) 0.036(2)
O4 0.055(3) 0.059(3) 0.0243(19) 0.0124(17) 0.0084(18) 0.037(2)
S1 0.0385(7) 0.0343(7) 0.0336(7) 0.0047(5) 0.0227(6) 0.0108(5)
S4 0.0377(8) 0.0930(13) 0.0453(9) 0.0479(9) 0.0308(7) 0.0411(8)

loop_
_atom_type_symbol
_atom_type_description
_atom_type_scat_dispersion_real
_atom_type_scat_dispersion_imag
_atom_type_scat_source
C C 0.0033 0.0016 'International Tables Vol C Tables 4.2.6.8 and 6.1.1.4'
H H 0.0000 0.0000 'International Tables Vol C Tables 4.2.6.8 and 6.1.1.4'
O O 0.0106 0.0060 'International Tables Vol C Tables 4.2.6.8 and 6.1.1.4'
S S 0.1246 0.1234 'International Tables Vol C Tables 4.2.6.8 and 6.1.1.4'

loop_
_geom_angle_atom_site_label_1
_geom_angle_atom_site_label_2
_geom_angle_atom_site_label_3
_geom_angle
H1A C1 H1B 107.7
C2 C1 H1A 108.9
C2 C1 H1B 108.9
C2 C1 S1 113.6(3)
S1 C1 H1A 108.9
S1 C1 H1B 108.9
C1 C2 C3 111.7(4)
C1 C2 C15 109.3(4)
C1 C2 C16 108.6(4)
C3 C2 C15 107.9(4)
C16 C2 C3 109.1(4)
C16 C2 C15 110.3(4)
C2 C3 H3A 109.4
C2 C3 H3B 109.4
C2 C3 S2A 111.0(5)
C2 C3 S2B 113.8(5)
H3A C3 H3B 108.0
S2A C3 H3A 109.4
S2A C3 H3B 109.4
C4A S2A C3 103.0(8)
S2A C4A H4AA 108.5
S2A C4A H4AB 108.5
H4AA C4A H4AB 107.5
C5A C4A S2A 115.1(12)
C5A C4A H4AA 108.5
C5A C4A H4AB 108.5
C4A C5A H5AA 109.1
C4A C5A H5AB 109.1
C4A C5A C6A 112.4(14)
H5AA C5A H5AB 107.9
C6A C5A H5AA 109.1
C6A C5A H5AB 109.1
C5A C6A H6AA 110.4
C5A C6A H6AB 110.4
C5A C6A S3A 106.6(10)
H6AA C6A H6AB 108.6
S3A C6A H6AA 110.4
S3A C6A H6AB 110.4
C6A S3A C7 99.1(6)
C4B S2B C3 96.3(8)
S2B C4B H4BA 109.1
S2B C4B H4BB 109.1
H4BA C4B H4BB 107.9
C5B C4B S2B 112.4(12)
C5B C4B H4BA 109.1
C5B C4B H4BB 109.1
C4B C5B H5BA 109.5
C4B C5B H5BB 109.5
C4B C5B C6B 110.9(14)
H5BA C5B H5BB 108.0
C6B C5B H5BA 109.5
C6B C5B H5BB 109.5
C5B C6B H6BA 109.5
C5B C6B H6BB 109.5
C5B C6B S3B 110.5(11)
H6BA C6B H6BB 108.1
S3B C6B H6BA 109.5
S3B C6B H6BB 109.5
C6B S3B C7 100.3(6)
S3A C7 H7A 107.8
S3A C7 H7B 107.8
H7A C7 H7B 107.1
C8 C7 S3A 118.0(4)
C8 C7 S3B 107.5(4)
C8 C7 H7A 107.8
C8 C7 H7B 107.8
C7 C8 C9 112.5(4)
C7 C8 C13 106.5(5)
C7 C8 C14 111.5(4)
C9 C8 C14 106.0(5)
C13 C8 C9 110.6(4)
C13 C8 C14 109.7(4)
C8 C9 H9A 109.1
C8 C9 H9B 109.1
C8 C9 S4 112.6(4)
H9A C9 H9B 107.8
S4 C9 H9A 109.1
S4 C9 H9B 109.1
H10A C10 H10B 107.7
C11 C10 H10A 108.8
C11 C10 H10B 108.8
C11 C10 S4 113.8(4)
S4 C10 H10A 108.8
S4 C10 H10B 108.8
C10 C11 H11A 109.4
C10 C11 H11B 109.4
H11A C11 H11B 108.0
C12 C11 C10 111.1(4)
C12 C11 H11A 109.4
C12 C11 H11B 109.4
C11 C12 H12A 108.7
C11 C12 H12B 108.7
C11 C12 S1 114.3(3)
H12A C12 H12B 107.6
S1 C12 H12A 108.7
S1 C12 H12B 108.7
H13A C13 H13B 114(4)
C8 C13 H13A 103(3)
C8 C13 H13B 106(3)
O1 C13 H13A 110(3)
O1 C13 H13B 111(3)
O1 C13 C8 112.2(4)
C8 C14 H14A 109.2
C8 C14 H14B 109.2
H14A C14 H14B 107.9
O2 C14 C8 112.0(5)
O2 C14 H14A 109.2
O2 C14 H14B 109.2
C2 C15 H15A 109.3
C2 C15 H15B 109.3
H15A C15 H15B 107.9
O3 C15 C2 111.8(4)
O3 C15 H15A 109.3
O3 C15 H15B 109.3
C2 C16 H16A 109.2
C2 C16 H16B 109.2
H16A C16 H16B 107.9
O4 C16 C2 112.0(5)
O4 C16 H16A 109.2
O4 C16 H16B 109.2
C13 O1 H1 109.5
C14 O2 H2 109.5
C15 O3 H3 109.5
C16 O4 H4 109.5
C1 S1 C12 98.9(2)
C10 S4 C9 101.4(3)

loop_
_geom_bond_atom_site_label_1
_geom_bond_atom_site_label_2
_geom_bond_distance
C1 H1A 0.9700
C1 H1B 0.9700
C1 C2 1.533(6)
C1 S1 1.808(5)
C2 C3 1.536(6)
C2 C15 1.537(7)
C2 C16 1.535(8)
C3 H3A 0.9700
C3 H3B 0.9700
C3 S2A 1.837(7)
C3 S2B 1.832(7)
S2A C4A 1.789(8)
C4A H4AA 0.9700
C4A H4AB 0.9700
C4A C5A 1.508(11)
C5A H5AA 0.9700
C5A H5AB 0.9700
C5A C6A 1.55(2)
C6A H6AA 0.9700
C6A H6AB 0.9700
C6A S3A 1.804(17)
S3A C7 1.823(6)
S2B C4B 1.790(8)
C4B H4BA 0.9700
C4B H4BB 0.9700
C4B C5B 1.496(11)
C5B H5BA 0.9700
C5B H5BB 0.9700
C5B C6B 1.54(2)
C6B H6BA 0.9700
C6B H6BB 0.9700
C6B S3B 1.776(16)
S3B C7 1.844(6)
C7 H7A 0.9700
C7 H7B 0.9700
C7 C8 1.518(7)
C8 C9 1.534(8)
C8 C13 1.531(7)
C8 C14 1.534(7)
C9 H9A 0.9700
C9 H9B 0.9700
C9 S4 1.816(5)
C10 H10A 0.9700
C10 H10B 0.9700
C10 C11 1.523(7)
C10 S4 1.807(5)
C11 H11A 0.9700
C11 H11B 0.9700
C11 C12 1.516(7)
C12 H12A 0.9700
C12 H12B 0.9700
C12 S1 1.814(5)
C13 H13A 0.90(5)
C13 H13B 1.02(5)
C13 O1 1.425(6)
C14 H14A 0.9700
C14 H14B 0.9700
C14 O2 1.427(7)
C15 H15A 0.9700
C15 H15B 0.9700
C15 O3 1.434(6)
C16 H16A 0.9700
C16 H16B 0.9700
C16 O4 1.428(6)
O1 H1 0.8200
O2 H2 0.8200
O3 H3 0.8200
O4 H4 0.8200

loop_
_geom_torsion_atom_site_label_1
_geom_torsion_atom_site_label_2
_geom_torsion_atom_site_label_3
_geom_torsion_atom_site_label_4
_geom_torsion
C1 C2 C3 S2A 66.6(6)
C1 C2 C3 S2B 60.3(7)
C1 C2 C15 O3 -175.6(4)
C1 C2 C16 O4 59.3(5)
C2 C1 S1 C12 -163.9(3)
C2 C3 S2A C4A -171.5(7)
C2 C3 S2B C4B -170.0(6)
C3 C2 C15 O3 62.7(5)
C3 C2 C16 O4 -178.7(4)
C3 S2A C4A C5A 79.1(14)
C3 S2B C4B C5B 89.0(13)
S2A C3 S2B C4B 124(7)
S2A C4A C5A C6A 82.6(17)
C4A C5A C6A S3A -177.2(11)
C5A C6A S3A C7 165.2(10)
C6A S3A C7 S3B -111.1(16)
C6A S3A C7 C8 -150.3(6)
S3A C7 C8 C9 69.7(6)
S3A C7 C8 C13 -169.0(4)
S3A C7 C8 C14 -49.3(6)
S2B C3 S2A C4A -55(6)
S2B C4B C5B C6B 66.2(16)
C4B C5B C6B S3B -178.5(11)
C5B C6B S3B C7 -176.4(10)
C6B S3B C7 S3A 65.2(15)
C6B S3B C7 C8 -150.6(6)
S3B C7 C8 C9 61.0(5)
S3B C7 C8 C13 -177.6(4)
S3B C7 C8 C14 -58.0(5)
C7 C8 C9 S4 61.5(5)
C7 C8 C13 O1 179.7(4)
C7 C8 C14 O2 -54.9(6)
C8 C9 S4 C10 -153.0(4)
C9 C8 C13 O1 -57.7(6)
C9 C8 C14 O2 -177.6(4)
C10 C11 C12 S1 178.3(4)
C11 C10 S4 C9 73.3(5)
C11 C12 S1 C1 80.3(4)
C13 C8 C9 S4 -57.6(5)
C13 C8 C14 O2 62.9(6)
C14 C8 C9 S4 -176.4(3)
C14 C8 C13 O1 58.9(6)
C15 C2 C3 S2A -173.3(5)
C15 C2 C3 S2B -179.6(5)
C15 C2 C16 O4 -60.4(5)
C16 C2 C3 S2A -53.4(6)
C16 C2 C3 S2B -59.8(6)
C16 C2 C15 O3 -56.3(5)
S1 C1 C2 C3 64.7(5)
S1 C1 C2 C15 -54.6(5)
S1 C1 C2 C16 -175.0(3)
S4 C10 C11 C12 -178.6(4)
